data_4350252
loop_
_publ_author_name
'Biswas, Papu'
'Ghosh, Meenakshi'
'Dutta, Sujit K.'
'Fl\"orke, Ulrich'
'Nag, Kamalaksha'

_publ_section_title
;
 Synthesis, reactivities, and magnetostructural properties of FeIII,
 FeIII-O-FeIII, and ZnIIFeIII-O-FeIIIZnII complexes of a
 tetraiminodiphenolate macrocycle.
;
_journal_issue 12
_journal_name_full 'Inorganic chemistry'
_journal_page_first 4830
_journal_page_last 4844
_journal_paper_doi 10.1021/ic060183b
_journal_volume 45
_journal_year 2006
_chemical_formula_sum 'C52 H60 Cl2 Fe2 N8 O18 Zn2'
_chemical_formula_weight 1398.42
_space_group_IT_number 14
_space_group_name_Hall '-P 2ybc'
_space_group_name_H-M_alt 'P 1 21/c 1'
_symmetry_cell_setting monoclinic
_symmetry_space_group_name_H-M 'P 1 21/c 1'
_atom_sites_solution_hydrogens difmap
_atom_sites_solution_primary direct
_atom_sites_solution_secondary difmap
_audit_creation_method SHELXL-97
_cell_angle_alpha 90.00
_cell_angle_beta 94.828(2)
_cell_angle_gamma 90.00
_cell_formula_units_Z 2
_cell_length_a 10.3190(7)
_cell_length_b 18.3198(14)
_cell_length_c 14.6518(11)
_cell_measurement_reflns_used 6072
_cell_measurement_temperature 123(2)
_cell_measurement_theta_max 23.53
_cell_measurement_theta_min 2.62
_cell_volume 2760.0(4)
_computing_cell_refinement 'SAINT (Bruker, 2002)'
_computing_data_collection 'SMART (Bruker, 2002)'
_computing_data_reduction 'SAINT (Bruker, 2002)'
_computing_molecular_graphics 'SHELXTL (Bruker, 2002)'
_computing_publication_material 'SHELXTL (Bruker, 2002)'
_computing_structure_refinement 'SHELXTL (Bruker, 2002)'
_computing_structure_solution 'SHELXTL (Bruker, 2002)'
_diffrn_ambient_temperature 123(2)
_diffrn_measured_fraction_theta_full 0.998
_diffrn_measured_fraction_theta_max 0.998
_diffrn_measurement_device_type 'CCD area detector'
_diffrn_measurement_method '\f and \w scans'
_diffrn_radiation_monochromator graphite
_diffrn_radiation_source 'sealed tube'
_diffrn_radiation_type MoK\a
_diffrn_radiation_wavelength 0.71073
_diffrn_reflns_av_R_equivalents 0.0688
_diffrn_reflns_av_sigmaI/netI 0.0556
_diffrn_reflns_limit_h_max 13
_diffrn_reflns_limit_h_min -13
_diffrn_reflns_limit_k_max 24
_diffrn_reflns_limit_k_min -24
_diffrn_reflns_limit_l_max 19
_diffrn_reflns_limit_l_min -19
_diffrn_reflns_number 34811
_diffrn_reflns_theta_full 28.44
_diffrn_reflns_theta_max 28.44
_diffrn_reflns_theta_min 1.78
_diffrn_standards_decay_% 0
_diffrn_standards_interval_time 480
_diffrn_standards_number 6113
_exptl_absorpt_coefficient_mu 1.553
_exptl_absorpt_correction_T_max 0.958
_exptl_absorpt_correction_T_min 0.556
_exptl_absorpt_correction_type multi-scan
_exptl_absorpt_process_details 'SADABS (Bruker, 2002)'
_exptl_crystal_colour red
_exptl_crystal_density_diffrn 1.683
_exptl_crystal_density_meas 0
_exptl_crystal_density_method 'not measured'
_exptl_crystal_description prism
_exptl_crystal_F_000 1436
_exptl_crystal_size_max 0.30
_exptl_crystal_size_mid 0.25
_exptl_crystal_size_min 0.22
_refine_diff_density_max 0.847
_refine_diff_density_min -0.667
_refine_diff_density_rms 0.122
_refine_ls_extinction_method none
_refine_ls_goodness_of_fit_ref 0.999
_refine_ls_hydrogen_treatment constr
_refine_ls_matrix_type full
_refine_ls_number_parameters 416
_refine_ls_number_reflns 6941
_refine_ls_number_restraints 51
_refine_ls_restrained_S_all 1.119
_refine_ls_R_factor_all 0.0794
_refine_ls_R_factor_gt 0.0527
_refine_ls_shift/su_max 0.000
_refine_ls_shift/su_mean 0.000
_refine_ls_structure_factor_coef Fsqd
_refine_ls_weighting_details 'calc w=1/[\s^2^(Fo^2^)+(0.0496P)^2^] where P=(Fo^2^+2Fc^2^)/3'
_refine_ls_weighting_scheme calc
_refine_ls_wR_factor_gt 0.1115
_refine_ls_wR_factor_ref 0.1212
_reflns_number_gt 4664
_reflns_number_total 6941
_reflns_threshold_expression >2sigma(I)
_cod_data_source_file ic060183bsi20060201_102512.cif
_cod_data_source_block Complex_4
_cod_depositor_comments
;
The following automatic conversions were performed:

data item '_symmetry_cell_setting' value 'Monoclinic' was changed to
'monoclinic' in accordance with the
/home/saulius/struct/COD-crude-data/automatic-downloads/DataCite-retrospective/ACS/depositions/lib/dictionaries/cif_core.dic
dictionary named 'cif_core.dic' version 2.4.2 last updated on
2011-04-26.

Automatic conversion script
Id: cif_fix_values 6909 2019-04-08 15:41:33Z antanas 
;
_cod_original_cell_volume 2760.0(3)
_cod_original_sg_symbol_H-M P2(1)/c
_cod_database_code 4350252

loop_
_symmetry_equiv_pos_as_xyz
'x, y, z'
'-x, y+1/2, -z+1/2'
'-x, -y, -z'
'x, -y-1/2, z-1/2'

loop_
_atom_site_label
_atom_site_type_symbol
_atom_site_fract_x
_atom_site_fract_y
_atom_site_fract_z
_atom_site_U_iso_or_equiv
_atom_site_adp_type
_atom_site_occupancy
_atom_site_symmetry_multiplicity
_atom_site_calc_flag
_atom_site_refinement_flags
_atom_site_disorder_assembly
_atom_site_disorder_group
Fe1 Fe 0.56518(5) -0.00957(2) 0.61536(4) 0.02745(14) Uani 1 1 d . . .
Zn1 Zn 0.36923(4) 0.04563(2) 0.74903(3) 0.02931(13) Uani 1 1 d . A .
O1 O 0.5002(2) 0.08443(12) 0.66214(16) 0.0285(5) Uani 1 1 d . . .
O2 O 0.4062(2) -0.04592(12) 0.66934(17) 0.0313(6) Uani 1 1 d . . .
O3 O 0.6512(3) -0.02230(15) 0.75860(18) 0.0419(7) Uani 1 1 d . . .
O4 O 0.5029(2) 0.02315(14) 0.84833(18) 0.0395(6) Uani 1 1 d . . .
O5 O 0.5000 0.0000 0.5000 0.0377(9) Uani 1 2 d S . .
N1 N 0.1942(3) -0.00287(19) 0.7640(3) 0.0548(10) Uani 1 1 d D . .
N2 N 0.3017(3) 0.15010(17) 0.7555(2) 0.0384(8) Uani 1 1 d . . .
N3 N 0.7381(3) 0.04286(16) 0.5908(2) 0.0330(7) Uani 1 1 d . . .
N4 N 0.6294(3) -0.11604(16) 0.6000(2) 0.0367(8) Uani 1 1 d . . .
C101 C 0.0867(7) 0.0480(6) 0.7877(11) 0.050(4) Uani 0.60(2) 1 d PD A 3
H10A H 0.0512 0.0748 0.7325 0.059 Uiso 0.60(2) 1 calc PR A 3
H10B H 0.0153 0.0200 0.8122 0.059 Uiso 0.60(2) 1 calc PR A 3
C102 C 0.1161(17) 0.0290(7) 0.8381(13) 0.049(4) Uani 0.40(2) 1 d PD A 4
H10C H 0.0223 0.0248 0.8181 0.059 Uiso 0.40(2) 1 calc PR A 4
H10D H 0.1329 -0.0003 0.8946 0.059 Uiso 0.40(2) 1 calc PR A 4
C2 C 0.1439(4) 0.1000(3) 0.8579(3) 0.0603(13) Uani 1 1 d D . .
H2A H 0.0769 0.1146 0.8988 0.072 Uiso 0.60(2) 1 calc PR A 3
H2B H 0.2156 0.0758 0.8956 0.072 Uiso 0.60(2) 1 calc PR A 3
H2C H 0.2068 0.0928 0.9092 0.072 Uiso 0.40(2) 1 d PR A 4
H2D H 0.0674 0.1176 0.8836 0.072 Uiso 0.40(2) 1 d PR A 4
C3 C 0.1937(5) 0.1649(2) 0.8139(4) 0.0644(15) Uani 1 1 d . A .
H3A H 0.2244 0.2003 0.8621 0.077 Uiso 1 1 calc R . .
H3B H 0.1213 0.1881 0.7758 0.077 Uiso 1 1 calc R . .
C4 C 0.3406(3) 0.2051(2) 0.7120(3) 0.0343(9) Uani 1 1 d . A .
H4A H 0.2908 0.2484 0.7162 0.041 Uiso 1 1 calc R . .
C5 C 0.4503(3) 0.21057(18) 0.6570(2) 0.0283(8) Uani 1 1 d . . .
C6 C 0.4811(3) 0.28015(18) 0.6273(2) 0.0307(8) Uani 1 1 d . A .
H6A H 0.4239 0.3193 0.6379 0.037 Uiso 1 1 calc R . .
C7 C 0.5908(4) 0.29456(18) 0.5831(2) 0.0327(8) Uani 1 1 d . . .
C8 C 0.6724(3) 0.23666(18) 0.5694(2) 0.0299(8) Uani 1 1 d . A .
H8A H 0.7506 0.2457 0.5414 0.036 Uiso 1 1 calc R . .
C9 C 0.6449(3) 0.16519(17) 0.5949(2) 0.0256(7) Uani 1 1 d . . .
C10 C 0.5312(3) 0.15090(17) 0.6373(2) 0.0248(7) Uani 1 1 d . A .
C11 C 0.7437(3) 0.11164(19) 0.5777(3) 0.0314(8) Uani 1 1 d . A .
H11A H 0.8205 0.1297 0.5541 0.038 Uiso 1 1 calc R . .
C12 C 0.6227(4) 0.37003(19) 0.5509(3) 0.0416(10) Uani 1 1 d . A .
H12A H 0.7152 0.3726 0.5405 0.062 Uiso 1 1 calc R . .
H12B H 0.6036 0.4058 0.5976 0.062 Uiso 1 1 calc R . .
H12C H 0.5702 0.3808 0.4937 0.062 Uiso 1 1 calc R . .
C13 C 0.8506(4) -0.0011(2) 0.5682(3) 0.0473(11) Uani 1 1 d . . .
H13A H 0.9009 -0.0163 0.6256 0.057 Uiso 1 1 calc R . .
H13B H 0.9080 0.0291 0.5327 0.057 Uiso 1 1 calc R . .
C14 C 0.8085(5) -0.0689(2) 0.5125(4) 0.0649(15) Uani 1 1 d . . .
H14A H 0.7414 -0.0542 0.4637 0.078 Uiso 1 1 calc R . .
H14B H 0.8844 -0.0872 0.4822 0.078 Uiso 1 1 calc R . .
C15 C 0.7559(4) -0.1299(2) 0.5647(4) 0.0626(15) Uani 1 1 d . . .
H15A H 0.7478 -0.1734 0.5245 0.075 Uiso 1 1 calc R . .
H15B H 0.8195 -0.1418 0.6169 0.075 Uiso 1 1 calc R . .
C16 C 0.5573(4) -0.17121(19) 0.6088(3) 0.0357(9) Uani 1 1 d . . .
H16A H 0.5904 -0.2165 0.5894 0.043 Uiso 1 1 calc R . .
C17 C 0.4310(3) -0.17390(18) 0.6445(2) 0.0290(8) Uani 1 1 d . . .
C18 C 0.3759(4) -0.24404(18) 0.6501(2) 0.0340(9) Uani 1 1 d . . .
H18A H 0.4229 -0.2846 0.6296 0.041 Uiso 1 1 calc R . .
C19 C 0.2580(4) -0.2566(2) 0.6836(3) 0.0353(9) Uani 1 1 d . . .
C20 C 0.1924(4) -0.1971(2) 0.7134(3) 0.0371(9) Uani 1 1 d . A .
H20A H 0.1100 -0.2045 0.7364 0.045 Uiso 1 1 calc R . .
C21 C 0.2418(3) -0.12629(19) 0.7114(2) 0.0312(8) Uani 1 1 d . . .
C22 C 0.3617(3) -0.11363(18) 0.6749(2) 0.0279(8) Uani 1 1 d . A .
C23 C 0.1646(4) -0.0700(2) 0.7492(3) 0.0468(11) Uani 1 1 d . A .
H23A H 0.0811 -0.0846 0.7651 0.056 Uiso 1 1 calc R . .
C24 C 0.2015(4) -0.3322(2) 0.6858(3) 0.0467(11) Uani 1 1 d . . .
H24A H 0.1552 -0.3434 0.6263 0.070 Uiso 1 1 calc R . .
H24B H 0.1409 -0.3349 0.7337 0.070 Uiso 1 1 calc R . .
H24C H 0.2718 -0.3677 0.6989 0.070 Uiso 1 1 calc R . .
C25 C 0.6116(4) -0.0070(2) 0.8351(3) 0.0397(9) Uani 1 1 d . . .
C26 C 0.7006(4) -0.0238(2) 0.9179(3) 0.0499(11) Uani 1 1 d . . .
H26A H 0.7454 -0.0701 0.9089 0.075 Uiso 1 1 calc R . .
H26B H 0.6500 -0.0278 0.9714 0.075 Uiso 1 1 calc R . .
H26C H 0.7648 0.0154 0.9280 0.075 Uiso 1 1 calc R . .
Cl11 Cl 0.9557(3) -0.26892(16) 0.44525(19) 0.0420(6) Uani 0.50 1 d PD B 1
O141 O 1.0068(6) -0.2386(3) 0.5323(4) 0.0626(18) Uani 0.50 1 d PD B 1
O11 O 1.0358(3) -0.33523(19) 0.4469(3) 0.0849(12) Uani 1 1 d D . .
O12 O 0.9810(3) -0.21758(19) 0.3898(3) 0.0896(13) Uani 1 1 d D . .
O13 O 0.8259(3) -0.28925(17) 0.4560(2) 0.0553(8) Uani 1 1 d D . .
Cl12 Cl 0.9430(3) -0.29260(14) 0.41153(19) 0.0367(6) Uani 0.50 1 d PD B 2
O142 O 0.9116(5) -0.3221(3) 0.3235(4) 0.0483(15) Uani 0.50 1 d PD B 2
WA1 O 0.8554(8) -0.3813(6) 0.2638(6) 0.106(3) Uani 0.50 1 d P C 1

loop_
_atom_site_aniso_label
_atom_site_aniso_U_11
_atom_site_aniso_U_22
_atom_site_aniso_U_33
_atom_site_aniso_U_23
_atom_site_aniso_U_13
_atom_site_aniso_U_12
Fe1 0.0295(3) 0.0212(2) 0.0329(3) -0.0027(2) 0.0104(2) -0.00022(19)
Zn1 0.0329(2) 0.0270(2) 0.0292(2) 0.00094(17) 0.00977(17) 0.00337(17)
O1 0.0328(13) 0.0216(11) 0.0325(14) -0.0007(10) 0.0115(10) 0.0014(10)
O2 0.0364(14) 0.0243(12) 0.0351(15) -0.0014(10) 0.0135(11) -0.0024(10)
O3 0.0499(17) 0.0405(15) 0.0345(16) -0.0030(12) -0.0022(13) 0.0156(12)
O4 0.0435(16) 0.0384(15) 0.0364(16) 0.0060(12) 0.0023(12) 0.0084(12)
O5 0.036(2) 0.043(2) 0.036(2) -0.0069(17) 0.0142(16) -0.0063(16)
N1 0.039(2) 0.042(2) 0.088(3) -0.009(2) 0.0320(19) -0.0012(16)
N2 0.0410(19) 0.0331(17) 0.044(2) 0.0054(15) 0.0177(15) 0.0102(14)
N3 0.0270(16) 0.0285(15) 0.044(2) -0.0050(14) 0.0070(13) 0.0017(12)
N4 0.0357(18) 0.0239(15) 0.052(2) -0.0044(14) 0.0158(15) 0.0000(13)
C101 0.026(4) 0.046(5) 0.079(9) -0.015(5) 0.018(4) 0.003(3)
C102 0.043(8) 0.050(7) 0.058(10) 0.015(7) 0.019(7) 0.012(5)
C2 0.055(3) 0.062(3) 0.069(3) -0.012(3) 0.035(2) 0.004(2)
C3 0.076(3) 0.046(3) 0.079(4) 0.010(2) 0.052(3) 0.022(2)
C4 0.038(2) 0.0294(19) 0.036(2) -0.0006(16) 0.0057(17) 0.0123(15)
C5 0.0323(19) 0.0244(17) 0.0277(19) 0.0002(14) -0.0010(15) 0.0026(14)
C6 0.040(2) 0.0242(17) 0.0272(19) 0.0011(14) 0.0000(16) 0.0043(15)
C7 0.045(2) 0.0224(17) 0.030(2) -0.0007(15) -0.0015(16) 0.0004(15)
C8 0.0334(19) 0.0270(17) 0.029(2) -0.0013(15) 0.0006(15) -0.0050(14)
C9 0.0282(18) 0.0233(16) 0.0249(18) -0.0021(14) -0.0001(14) -0.0014(13)
C10 0.0303(18) 0.0224(16) 0.0211(18) -0.0011(13) -0.0005(14) -0.0003(13)
C11 0.0259(18) 0.0305(18) 0.038(2) -0.0017(16) 0.0070(15) -0.0046(14)
C12 0.054(3) 0.0268(19) 0.045(3) 0.0035(17) 0.008(2) -0.0012(17)
C13 0.030(2) 0.034(2) 0.079(3) -0.008(2) 0.017(2) 0.0032(16)
C14 0.054(3) 0.042(2) 0.105(4) -0.017(3) 0.044(3) -0.001(2)
C15 0.046(3) 0.032(2) 0.115(5) -0.010(3) 0.041(3) 0.0002(19)
C16 0.044(2) 0.0235(17) 0.041(2) -0.0027(16) 0.0093(18) 0.0020(15)
C17 0.037(2) 0.0281(18) 0.0222(18) 0.0028(14) 0.0044(15) -0.0036(14)
C18 0.050(2) 0.0246(17) 0.026(2) -0.0009(15) -0.0019(17) -0.0001(16)
C19 0.045(2) 0.0309(19) 0.029(2) 0.0056(16) -0.0018(17) -0.0121(16)
C20 0.038(2) 0.040(2) 0.034(2) 0.0041(17) 0.0039(17) -0.0113(17)
C21 0.034(2) 0.0327(19) 0.027(2) 0.0003(15) 0.0040(15) -0.0032(15)
C22 0.036(2) 0.0259(17) 0.0216(18) 0.0010(14) 0.0030(15) -0.0031(14)
C23 0.035(2) 0.044(2) 0.063(3) -0.002(2) 0.017(2) -0.0086(18)
C24 0.060(3) 0.033(2) 0.046(3) 0.0030(18) -0.002(2) -0.0183(19)
C25 0.056(3) 0.0273(19) 0.035(2) -0.0028(16) -0.0034(19) 0.0043(17)
C26 0.071(3) 0.033(2) 0.043(3) -0.0031(18) -0.014(2) 0.014(2)
Cl11 0.0324(12) 0.0537(18) 0.0399(17) 0.0051(12) 0.0025(11) 0.0000(12)
O141 0.047(4) 0.069(4) 0.070(5) -0.019(4) -0.006(3) -0.008(3)
O11 0.061(2) 0.068(2) 0.130(4) -0.004(2) 0.031(2) 0.0095(19)
O12 0.074(3) 0.062(2) 0.136(4) 0.012(2) 0.022(2) -0.0200(19)
O13 0.0376(16) 0.066(2) 0.064(2) -0.0090(17) 0.0126(14) -0.0043(14)
Cl12 0.0287(11) 0.0383(14) 0.0432(17) -0.0025(10) 0.0041(11) -0.0037(10)
O142 0.044(3) 0.063(4) 0.039(3) -0.011(3) 0.010(3) 0.016(3)
WA1 0.093(6) 0.126(8) 0.099(7) -0.012(6) 0.012(5) -0.014(5)

loop_
_atom_type_symbol
_atom_type_description
_atom_type_scat_dispersion_real
_atom_type_scat_dispersion_imag
_atom_type_scat_source
C C 0.0033 0.0016 'International Tables Vol C Tables 4.2.6.8 and 6.1.1.4'
H H 0.0000 0.0000 'International Tables Vol C Tables 4.2.6.8 and 6.1.1.4'
N N 0.0061 0.0033 'International Tables Vol C Tables 4.2.6.8 and 6.1.1.4'
O O 0.0106 0.0060 'International Tables Vol C Tables 4.2.6.8 and 6.1.1.4'
Cl Cl 0.1484 0.1585 'International Tables Vol C Tables 4.2.6.8 and 6.1.1.4'
Fe Fe 0.3463 0.8444 'International Tables Vol C Tables 4.2.6.8 and 6.1.1.4'
Zn Zn 0.2839 1.4301 'International Tables Vol C Tables 4.2.6.8 and 6.1.1.4'

loop_
_geom_angle_atom_site_label_1
_geom_angle_atom_site_label_2
_geom_angle_atom_site_label_3
_geom_angle
_geom_angle_site_symmetry_3
O5 Fe1 O1 97.52(7) .
O5 Fe1 O2 98.75(7) .
O1 Fe1 O2 80.80(9) .
O5 Fe1 N4 95.07(9) .
O1 Fe1 N4 165.67(11) .
O2 Fe1 N4 90.57(11) .
O5 Fe1 N3 92.95(9) .
O1 Fe1 N3 88.79(10) .
O2 Fe1 N3 165.22(11) .
N4 Fe1 N3 97.38(12) .
O5 Fe1 O3 178.67(7) .
O1 Fe1 O3 83.39(10) .
O2 Fe1 O3 82.34(10) .
N4 Fe1 O3 84.15(11) .
N3 Fe1 O3 86.09(11) .
O4 Zn1 N1 113.69(14) .
O4 Zn1 N2 112.55(12) .
N1 Zn1 N2 95.41(13) .
O4 Zn1 O1 94.25(10) .
N1 Zn1 O1 148.13(14) .
N2 Zn1 O1 87.11(11) .
O4 Zn1 O2 95.49(10) .
N1 Zn1 O2 85.17(12) .
N2 Zn1 O2 148.71(12) .
O1 Zn1 O2 76.84(9) .
C10 O1 Fe1 127.4(2) .
C10 O1 Zn1 132.6(2) .
Fe1 O1 Zn1 99.90(10) .
C22 O2 Fe1 129.5(2) .
C22 O2 Zn1 129.3(2) .
Fe1 O2 Zn1 98.51(10) .
C25 O3 Fe1 133.3(2) .
C25 O4 Zn1 123.2(2) .
Fe1 O5 Fe1 180.0 3_656
C23 N1 C101 117.5(4) .
C23 N1 C102 110.9(5) .
C101 N1 C102 32.5(5) .
C23 N1 Zn1 126.9(3) .
C101 N1 Zn1 115.4(4) .
C102 N1 Zn1 115.9(6) .
C4 N2 C3 115.2(3) .
C4 N2 Zn1 126.5(3) .
C3 N2 Zn1 118.3(3) .
C11 N3 C13 117.3(3) .
C11 N3 Fe1 122.1(2) .
C13 N3 Fe1 119.3(2) .
C16 N4 C15 116.4(3) .
C16 N4 Fe1 122.8(3) .
C15 N4 Fe1 120.1(2) .
C2 C101 N1 107.3(7) .
C2 C102 N1 113.8(8) .
C102 C2 C3 139.4(8) .
C102 C2 C101 34.4(6) .
C3 C2 C101 110.5(8) .
C2 C3 N2 114.3(4) .
N2 C4 C5 128.8(3) .
C6 C5 C10 119.2(3) .
C6 C5 C4 116.6(3) .
C10 C5 C4 124.1(3) .
C7 C6 C5 122.8(3) .
C6 C7 C8 117.2(3) .
C6 C7 C12 122.2(3) .
C8 C7 C12 120.6(4) .
C7 C8 C9 122.8(3) .
C10 C9 C8 119.4(3) .
C10 C9 C11 125.3(3) .
C8 C9 C11 115.2(3) .
O1 C10 C9 121.9(3) .
O1 C10 C5 119.6(3) .
C9 C10 C5 118.4(3) .
N3 C11 C9 126.8(3) .
N3 C13 C14 111.7(3) .
C15 C14 C13 115.9(5) .
N4 C15 C14 115.3(4) .
N4 C16 C17 128.2(3) .
C22 C17 C18 118.6(3) .
C22 C17 C16 125.8(3) .
C18 C17 C16 115.6(3) .
C19 C18 C17 123.3(3) .
C18 C19 C20 117.2(3) .
C18 C19 C24 121.3(4) .
C20 C19 C24 121.4(4) .
C19 C20 C21 122.7(4) .
C20 C21 C22 119.7(3) .
C20 C21 C23 116.2(3) .
C22 C21 C23 124.1(3) .
O2 C22 C17 121.8(3) .
O2 C22 C21 119.8(3) .
C17 C22 C21 118.5(3) .
N1 C23 C21 128.3(4) .
O3 C25 O4 125.9(4) .
O3 C25 C26 117.2(4) .
O4 C25 C26 116.9(4) .
O12 Cl11 O13 120.6(3) .
O12 Cl11 O141 101.4(4) .
O13 Cl11 O141 106.3(3) .
O12 Cl11 O11 118.2(3) .
O13 Cl11 O11 108.5(3) .
O141 Cl11 O11 98.0(3) .
Cl12 O11 Cl11 26.81(13) .
Cl11 O12 Cl12 26.72(14) .
Cl11 O13 Cl12 27.02(11) .
O11 Cl12 O142 103.8(3) .
O11 Cl12 O13 117.8(3) .
O142 Cl12 O13 107.3(3) .
O11 Cl12 O12 116.4(3) .
O142 Cl12 O12 101.8(3) .
O13 Cl12 O12 108.1(3) .

loop_
_geom_bond_atom_site_label_1
_geom_bond_atom_site_label_2
_geom_bond_distance
_geom_bond_site_symmetry_2
Fe1 O5 1.7744(5) .
Fe1 O1 1.991(2) .
Fe1 O2 1.995(2) .
Fe1 N4 2.078(3) .
Fe1 N3 2.084(3) .
Fe1 O3 2.221(3) .
Zn1 O4 1.962(2) .
Zn1 N1 2.042(3) .
Zn1 N2 2.042(3) .
Zn1 O1 2.059(2) .
Zn1 O2 2.097(2) .
O1 C10 1.318(4) .
O2 C22 1.327(4) .
O3 C25 1.255(5) .
O4 C25 1.281(5) .
O5 Fe1 1.7745(5) 3_656
N1 C23 1.281(5) .
N1 C101 1.511(8) .
N1 C102 1.522(11) .
N2 C4 1.276(5) .
N2 C3 1.486(5) .
N3 C11 1.277(4) .
N3 C13 1.473(4) .
N4 C16 1.268(4) .
N4 C15 1.466(5) .
C101 C2 1.486(10) .
C102 C2 1.357(12) .
C2 C3 1.467(6) .
C4 C5 1.447(5) .
C5 C6 1.392(5) .
C5 C10 1.420(4) .
C6 C7 1.377(5) .
C7 C8 1.379(5) .
C7 C12 1.506(5) .
C8 C9 1.397(4) .
C9 C10 1.397(5) .
C9 C11 1.452(5) .
C13 C14 1.529(6) .
C14 C15 1.482(6) .
C16 C17 1.446(5) .
C17 C22 1.407(5) .
C17 C18 1.410(5) .
C18 C19 1.369(5) .
C19 C20 1.373(5) .
C19 C24 1.505(5) .
C20 C21 1.396(5) .
C21 C22 1.408(5) .
C21 C23 1.442(5) .
C25 C26 1.491(5) .
Cl11 O12 1.284(4) .
Cl11 O13 1.412(4) .
Cl11 O141 1.449(6) .
Cl11 O11 1.468(4) .
O11 Cl12 1.308(4) .
O12 Cl12 1.471(4) .
O13 Cl12 1.423(4) .
Cl12 O142 1.411(5) .

loop_
_geom_torsion_atom_site_label_1
_geom_torsion_atom_site_label_2
_geom_torsion_atom_site_label_3
_geom_torsion_atom_site_label_4
_geom_torsion
_geom_torsion_site_symmetry_4
O5 Fe1 O1 C10 -63.4(3) .
O2 Fe1 O1 C10 -161.1(3) .
N4 Fe1 O1 C10 145.3(4) .
N3 Fe1 O1 C10 29.4(3) .
O3 Fe1 O1 C10 115.6(3) .
O5 Fe1 O1 Zn1 113.19(8) .
O2 Fe1 O1 Zn1 15.49(10) .
N4 Fe1 O1 Zn1 -38.1(5) .
N3 Fe1 O1 Zn1 -153.99(12) .
O3 Fe1 O1 Zn1 -67.79(11) .
O4 Zn1 O1 C10 -103.9(3) .
N1 Zn1 O1 C10 104.1(3) .
N2 Zn1 O1 C10 8.5(3) .
O2 Zn1 O1 C10 161.4(3) .
O4 Zn1 O1 Fe1 79.73(11) .
N1 Zn1 O1 Fe1 -72.3(2) .
N2 Zn1 O1 Fe1 -167.86(13) .
O2 Zn1 O1 Fe1 -14.92(10) .
O5 Fe1 O2 C22 86.1(3) .
O1 Fe1 O2 C22 -177.6(3) .
N4 Fe1 O2 C22 -9.1(3) .
N3 Fe1 O2 C22 -131.9(4) .
O3 Fe1 O2 C22 -93.1(3) .
O5 Fe1 O2 Zn1 -111.41(8) .
O1 Fe1 O2 Zn1 -15.14(10) .
N4 Fe1 O2 Zn1 153.37(12) .
N3 Fe1 O2 Zn1 30.6(5) .
O3 Fe1 O2 Zn1 69.36(10) .
O4 Zn1 O2 C22 84.3(3) .
N1 Zn1 O2 C22 -29.1(3) .
N2 Zn1 O2 C22 -121.6(3) .
O1 Zn1 O2 C22 177.4(3) .
O4 Zn1 O2 Fe1 -78.27(11) .
N1 Zn1 O2 Fe1 168.34(15) .
N2 Zn1 O2 Fe1 75.9(2) .
O1 Zn1 O2 Fe1 14.83(10) .
O5 Fe1 O3 C25 172(36) .
O1 Fe1 O3 C25 38.6(4) .
O2 Fe1 O3 C25 -43.0(4) .
N4 Fe1 O3 C25 -134.4(4) .
N3 Fe1 O3 C25 127.8(4) .
N1 Zn1 O4 C25 121.8(3) .
N2 Zn1 O4 C25 -131.2(3) .
O1 Zn1 O4 C25 -42.5(3) .
O2 Zn1 O4 C25 34.6(3) .
O1 Fe1 O5 Fe1 23(9) 3_656
O2 Fe1 O5 Fe1 105(9) 3_656
N4 Fe1 O5 Fe1 -164(9) 3_656
N3 Fe1 O5 Fe1 -66(9) 3_656
O3 Fe1 O5 Fe1 -110(9) 3_656
O4 Zn1 N1 C23 -76.3(4) .
N2 Zn1 N1 C23 166.2(4) .
O1 Zn1 N1 C23 73.0(5) .
O2 Zn1 N1 C23 17.6(4) .
O4 Zn1 N1 C101 109.1(8) .
N2 Zn1 N1 C101 -8.5(8) .
O1 Zn1 N1 C101 -101.7(8) .
O2 Zn1 N1 C101 -157.1(8) .
O4 Zn1 N1 C102 72.9(9) .
N2 Zn1 N1 C102 -44.6(9) .
O1 Zn1 N1 C102 -137.9(9) .
O2 Zn1 N1 C102 166.8(9) .
O4 Zn1 N2 C4 96.0(3) .
N1 Zn1 N2 C4 -145.6(4) .
O1 Zn1 N2 C4 2.6(3) .
O2 Zn1 N2 C4 -55.9(4) .
O4 Zn1 N2 C3 -86.1(4) .
N1 Zn1 N2 C3 32.4(4) .
O1 Zn1 N2 C3 -179.5(3) .
O2 Zn1 N2 C3 122.0(3) .
O5 Fe1 N3 C11 72.8(3) .
O1 Fe1 N3 C11 -24.7(3) .
O2 Fe1 N3 C11 -69.7(6) .
N4 Fe1 N3 C11 168.3(3) .
O3 Fe1 N3 C11 -108.1(3) .
O5 Fe1 N3 C13 -93.8(3) .
O1 Fe1 N3 C13 168.8(3) .
O2 Fe1 N3 C13 123.8(4) .
N4 Fe1 N3 C13 1.7(3) .
O3 Fe1 N3 C13 85.3(3) .
O5 Fe1 N4 C16 -86.5(3) .
O1 Fe1 N4 C16 65.0(6) .
O2 Fe1 N4 C16 12.4(3) .
N3 Fe1 N4 C16 179.9(3) .
O3 Fe1 N4 C16 94.6(3) .
O5 Fe1 N4 C15 84.2(3) .
O1 Fe1 N4 C15 -124.3(5) .
O2 Fe1 N4 C15 -176.9(3) .
N3 Fe1 N4 C15 -9.4(3) .
O3 Fe1 N4 C15 -94.7(3) .
C23 N1 C101 C2 142.3(7) .
C102 N1 C101 C2 56.3(11) .
Zn1 N1 C101 C2 -42.5(13) .
C23 N1 C102 C2 179.3(12) .
C101 N1 C102 C2 -71.9(13) .
Zn1 N1 C102 C2 25.4(19) .
N1 C102 C2 C3 26(3) .
N1 C102 C2 C101 67.0(12) .
N1 C101 C2 C102 -62.6(10) .
N1 C101 C2 C3 90.3(10) .
C102 C2 C3 N2 -39.9(16) .
C101 C2 C3 N2 -63.2(6) .
C4 N2 C3 C2 175.6(4) .
Zn1 N2 C3 C2 -2.6(6) .
C3 N2 C4 C5 173.6(4) .
Zn1 N2 C4 C5 -8.4(6) .
N2 C4 C5 C6 -171.5(4) .
N2 C4 C5 C10 4.4(6) .
C10 C5 C6 C7 -3.3(5) .
C4 C5 C6 C7 172.8(3) .
C5 C6 C7 C8 -0.6(5) .
C5 C6 C7 C12 179.7(3) .
C6 C7 C8 C9 2.7(5) .
C12 C7 C8 C9 -177.6(3) .
C7 C8 C9 C10 -0.9(5) .
C7 C8 C9 C11 -178.3(3) .
Fe1 O1 C10 C9 -20.6(4) .
Zn1 O1 C10 C9 164.0(2) .
Fe1 O1 C10 C5 162.0(2) .
Zn1 O1 C10 C5 -13.5(5) .
C8 C9 C10 O1 179.5(3) .
C11 C9 C10 O1 -3.4(5) .
C8 C9 C10 C5 -3.0(5) .
C11 C9 C10 C5 174.1(3) .
C6 C5 C10 O1 -177.5(3) .
C4 C5 C10 O1 6.8(5) .
C6 C5 C10 C9 5.0(5) .
C4 C5 C10 C9 -170.8(3) .
C13 N3 C11 C9 180.0(4) .
Fe1 N3 C11 C9 13.2(5) .
C10 C9 C11 N3 6.4(6) .
C8 C9 C11 N3 -176.4(4) .
C11 N3 C13 C14 -133.3(4) .
Fe1 N3 C13 C14 33.9(5) .
N3 C13 C14 C15 -76.5(5) .
C16 N4 C15 C14 150.8(4) .
Fe1 N4 C15 C14 -20.5(6) .
C13 C14 C15 N4 68.7(6) .
C15 N4 C16 C17 177.7(4) .
Fe1 N4 C16 C17 -11.2(6) .
N4 C16 C17 C22 1.7(6) .
N4 C16 C17 C18 -177.1(4) .
C22 C17 C18 C19 0.1(5) .
C16 C17 C18 C19 179.0(3) .
C17 C18 C19 C20 -0.5(5) .
C17 C18 C19 C24 178.3(3) .
C18 C19 C20 C21 -0.6(5) .
C24 C19 C20 C21 -179.4(3) .
C19 C20 C21 C22 2.1(5) .
C19 C20 C21 C23 -177.1(4) .
Fe1 O2 C22 C17 3.5(5) .
Zn1 O2 C22 C17 -153.9(3) .
Fe1 O2 C22 C21 -176.2(2) .
Zn1 O2 C22 C21 26.5(4) .
C18 C17 C22 O2 -178.2(3) .
C16 C17 C22 O2 3.0(5) .
C18 C17 C22 C21 1.4(5) .
C16 C17 C22 C21 -177.4(3) .
C20 C21 C22 O2 177.2(3) .
C23 C21 C22 O2 -3.7(5) .
C20 C21 C22 C17 -2.4(5) .
C23 C21 C22 C17 176.6(3) .
C101 N1 C23 C21 168.9(8) .
C102 N1 C23 C21 -156.1(10) .
Zn1 N1 C23 C21 -5.7(7) .
C20 C21 C23 N1 172.1(5) .
C22 C21 C23 N1 -7.0(7) .
Fe1 O3 C25 O4 -1.1(6) .
Fe1 O3 C25 C26 -179.5(3) .
Zn1 O4 C25 O3 4.4(6) .
Zn1 O4 C25 C26 -177.2(3) .
O12 Cl11 O11 Cl12 -77.6(5) .
O13 Cl11 O11 Cl12 64.5(4) .
O141 Cl11 O11 Cl12 174.8(6) .
O13 Cl11 O12 Cl12 -76.9(5) .
O141 Cl11 O12 Cl12 166.2(6) .
O11 Cl11 O12 Cl12 60.5(4) .
O12 Cl11 O13 Cl12 85.5(5) .
O141 Cl11 O13 Cl12 -160.1(6) .
O11 Cl11 O13 Cl12 -55.5(4) .
Cl11 O11 Cl12 O142 167.9(6) .
Cl11 O11 Cl12 O13 -73.8(5) .
Cl11 O11 Cl12 O12 57.0(4) .
Cl11 O13 Cl12 O11 82.5(5) .
Cl11 O13 Cl12 O142 -161.1(6) .
Cl11 O13 Cl12 O12 -52.0(4) .
Cl11 O12 Cl12 O11 -74.1(5) .
Cl11 O12 Cl12 O142 173.9(6) .
Cl11 O12 Cl12 O13 61.1(4) .
